data_4328824
loop_
_publ_author_name
'Nadia Marino'
'Donatella Armentano'
'Giovanni De Munno'
'Joan Cano'
'Francesc Lloret'
'Miguel Julve'

_publ_section_title
;
 Synthesis, Structure, and Magnetic Properties of Regular Alternating
 \m-bpm/di-\m-X Copper(II) Chains (bpm = 2,2'-bipyrimidine; X = OH, F)
;
_journal_name_full 'Inorganic Chemistry'
_journal_page_first 4323
_journal_page_last 4334
_journal_paper_doi 10.1021/ic202740b
_journal_volume 51
_journal_year 2012
_chemical_formula_moiety 'C4 H5 Cu F2 N2 O'
_chemical_formula_sum 'C4 H5 Cu F2 N2 O'
_chemical_formula_weight 198.64
_chemical_name_systematic
; 
 ? 
;
_space_group_IT_number 14
_symmetry_cell_setting monoclinic
_symmetry_space_group_name_Hall '-P 2yn'
_symmetry_space_group_name_H-M 'P 1 21/n 1'
_atom_sites_solution_hydrogens geom
_atom_sites_solution_primary patterson
_atom_sites_solution_secondary difmap
_audit_creation_method SHELXL-97
_cell_angle_alpha 90.00
_cell_angle_beta 111.5350(10)
_cell_angle_gamma 90.00
_cell_formula_units_Z 4
_cell_length_a 8.06610(10)
_cell_length_b 7.6108(2)
_cell_length_c 10.0272(2)
_cell_measurement_reflns_used 4206
_cell_measurement_temperature 293(2)
_cell_measurement_theta_max 63.199
_cell_measurement_theta_min 5.352
_cell_volume 572.59(2)
_computing_cell_refinement 'Bruker SMART'
_computing_data_collection 'Bruker SMART'
_computing_data_reduction 'Bruker SAINT'
_computing_molecular_graphics 'Bruker SHELXTL'
_computing_publication_material 'Bruker SHELXTL'
_computing_structure_refinement 'SHELXL-97 (Sheldrick, 1997)'
_computing_structure_solution 'SHELXS-97 (Sheldrick, 1990)'
_diffrn_ambient_temperature 293(2)
_diffrn_measured_fraction_theta_full 0.999
_diffrn_measured_fraction_theta_max 0.999
_diffrn_measurement_device_type 'X8APEXII CCD area detector'
_diffrn_measurement_method 'phi and omega scans'
_diffrn_radiation_monochromator graphite
_diffrn_radiation_source 'fine-focus sealed tube'
_diffrn_radiation_type MoK\a
_diffrn_radiation_wavelength 0.71073
_diffrn_reflns_av_R_equivalents 0.0193
_diffrn_reflns_av_sigmaI/netI 0.0166
_diffrn_reflns_limit_h_max 10
_diffrn_reflns_limit_h_min -10
_diffrn_reflns_limit_k_max 10
_diffrn_reflns_limit_k_min -9
_diffrn_reflns_limit_l_max 12
_diffrn_reflns_limit_l_min -13
_diffrn_reflns_number 5535
_diffrn_reflns_theta_full 28.28
_diffrn_reflns_theta_max 28.28
_diffrn_reflns_theta_min 2.79
_exptl_absorpt_coefficient_mu 3.775
_exptl_absorpt_correction_T_max 0.742
_exptl_absorpt_correction_T_min 0.710
_exptl_absorpt_correction_type empirical
_exptl_absorpt_process_details sadabs
_exptl_crystal_colour light-blue-green
_exptl_crystal_density_diffrn 2.304
_exptl_crystal_description cube
_exptl_crystal_F_000 392
_exptl_crystal_size_max 0.09
_exptl_crystal_size_mid 0.08
_exptl_crystal_size_min 0.08
_refine_diff_density_max 0.442
_refine_diff_density_min -0.244
_refine_diff_density_rms 0.069
_refine_ls_extinction_method none
_refine_ls_goodness_of_fit_ref 1.116
_refine_ls_hydrogen_treatment mixed
_refine_ls_matrix_type full
_refine_ls_number_parameters 97
_refine_ls_number_reflns 1416
_refine_ls_number_restraints 3
_refine_ls_restrained_S_all 1.118
_refine_ls_R_factor_all 0.0196
_refine_ls_R_factor_gt 0.0183
_refine_ls_shift/su_max 0.001
_refine_ls_shift/su_mean 0.000
_refine_ls_structure_factor_coef Fsqd
_refine_ls_weighting_details 'calc w=1/[\s^2^(Fo^2^)+(0.0258P)^2^+0.4119P] where P=(Fo^2^+2Fc^2^)/3'
_refine_ls_weighting_scheme calc
_refine_ls_wR_factor_gt 0.0541
_refine_ls_wR_factor_ref 0.0547
_reflns_number_gt 1340
_reflns_number_total 1416
_reflns_threshold_expression >2sigma(I)
_cod_data_source_file ic202740b_si_001_3.cif
_cod_data_source_block 3
_cod_database_code 4328824

loop_
_symmetry_equiv_pos_as_xyz
'x, y, z'
'-x+1/2, y+1/2, -z+1/2'
'-x, -y, -z'
'x-1/2, -y-1/2, z-1/2'

loop_
_atom_site_label
_atom_site_type_symbol
_atom_site_fract_x
_atom_site_fract_y
_atom_site_fract_z
_atom_site_U_iso_or_equiv
_atom_site_adp_type
_atom_site_occupancy
_atom_site_symmetry_multiplicity
_atom_site_calc_flag
_atom_site_refinement_flags
Cu1 Cu 0.80595(3) 0.90256(3) -0.08115(2) 0.01693(8) Uani 1 1 d .
N1 N 0.72798(19) 0.9304(2) 0.09273(16) 0.0180(3) Uani 1 1 d .
N2 N 0.49336(19) 0.9864(2) 0.17648(16) 0.0207(3) Uani 1 1 d .
C1 C 0.8357(2) 0.8902(2) 0.2271(2) 0.0219(4) Uani 1 1 d .
H1 H 0.9528 0.8570 0.2445 0.026 Uiso 1 1 calc R
C2 C 0.7768(3) 0.8968(3) 0.3399(2) 0.0260(4) Uani 1 1 d .
H2 H 0.8523 0.8703 0.4329 0.031 Uiso 1 1 calc R
C3 C 0.6015(3) 0.9443(3) 0.3094(2) 0.0256(4) Uani 1 1 d .
H3 H 0.5576 0.9471 0.3832 0.031 Uiso 1 1 calc R
C4 C 0.5608(2) 0.9769(2) 0.07415(17) 0.0165(3) Uani 1 1 d .
F1 F 1.10455(14) 0.86195(14) 0.06546(11) 0.0212(2) Uani 1 1 d .
F2 F 0.74832(17) 0.66261(15) -0.08319(12) 0.0285(3) Uani 1 1 d .
O1W O 0.81949(19) 0.87727(17) -0.27390(14) 0.0219(3) Uani 1 1 d D
H1W H 0.787(4) 0.985(2) -0.323(3) 0.060 Uiso 1 1 d D
H2W H 0.740(3) 0.792(3) -0.331(3) 0.060 Uiso 1 1 d D

loop_
_atom_site_aniso_label
_atom_site_aniso_U_11
_atom_site_aniso_U_22
_atom_site_aniso_U_33
_atom_site_aniso_U_23
_atom_site_aniso_U_13
_atom_site_aniso_U_12
Cu1 0.01898(12) 0.01537(13) 0.01681(12) -0.00098(7) 0.00699(9) -0.00098(7)
N1 0.0151(6) 0.0191(7) 0.0187(7) 0.0000(6) 0.0049(5) 0.0002(5)
N2 0.0182(6) 0.0262(8) 0.0181(7) -0.0004(6) 0.0071(6) 0.0007(6)
C1 0.0174(8) 0.0229(9) 0.0222(9) 0.0012(7) 0.0035(7) 0.0013(6)
C2 0.0255(9) 0.0311(10) 0.0171(8) 0.0024(7) 0.0029(7) 0.0021(7)
C3 0.0272(9) 0.0326(10) 0.0180(8) 0.0000(7) 0.0094(7) 0.0017(8)
C4 0.0156(7) 0.0157(8) 0.0173(8) -0.0006(6) 0.0051(6) -0.0006(6)
F1 0.0204(5) 0.0171(5) 0.0235(5) 0.0005(4) 0.0049(4) -0.0005(4)
F2 0.0422(7) 0.0181(5) 0.0251(6) -0.0025(4) 0.0121(5) -0.0068(5)
O1W 0.0288(7) 0.0178(6) 0.0195(6) -0.0010(5) 0.0091(5) -0.0031(5)

loop_
_atom_type_symbol
_atom_type_description
_atom_type_scat_dispersion_real
_atom_type_scat_dispersion_imag
_atom_type_scat_source
C C 0.0033 0.0016 'International Tables Vol C Tables 4.2.6.8 and 6.1.1.4'
H H 0.0000 0.0000 'International Tables Vol C Tables 4.2.6.8 and 6.1.1.4'
N N 0.0061 0.0033 'International Tables Vol C Tables 4.2.6.8 and 6.1.1.4'
O O 0.0106 0.0060 'International Tables Vol C Tables 4.2.6.8 and 6.1.1.4'
F F 0.0171 0.0103 'International Tables Vol C Tables 4.2.6.8 and 6.1.1.4'
Cu Cu 0.3201 1.2651 'International Tables Vol C Tables 4.2.6.8 and 6.1.1.4'

loop_
_geom_angle_atom_site_label_1
_geom_angle_atom_site_label_2
_geom_angle_atom_site_label_3
_geom_angle
_geom_angle_site_symmetry_1
_geom_angle_site_symmetry_3
F2 Cu1 F1 172.67(5) . 3_775
F2 Cu1 O1W 89.83(5) . .
F1 Cu1 O1W 90.97(5) 3_775 .
F2 Cu1 N1 87.62(6) . .
F1 Cu1 N1 93.25(5) 3_775 .
O1W Cu1 N1 166.51(6) . .
F2 Cu1 F1 94.12(5) . .
F1 Cu1 F1 78.57(4) 3_775 .
O1W Cu1 F1 100.80(5) . .
N1 Cu1 F1 92.60(5) . .
F2 Cu1 N2 97.42(6) . 3_675
F1 Cu1 N2 89.82(5) 3_775 3_675
O1W Cu1 N2 93.05(5) . 3_675
N1 Cu1 N2 74.17(5) . 3_675
F1 Cu1 N2 161.98(5) . 3_675
F2 Cu1 Cu1 128.80(4) . 3_775
F1 Cu1 Cu1 43.90(3) 3_775 3_775
O1W Cu1 Cu1 98.18(4) . 3_775
N1 Cu1 Cu1 93.73(4) . 3_775
F1 Cu1 Cu1 34.67(3) . 3_775
N2 Cu1 Cu1 132.13(4) 3_675 3_775
F2 Cu1 Cu1 91.06(4) . 3_675
F1 Cu1 Cu1 94.01(3) 3_775 3_675
O1W Cu1 Cu1 129.86(4) . 3_675
N1 Cu1 Cu1 37.04(4) . 3_675
F1 Cu1 Cu1 129.09(3) . 3_675
N2 Cu1 Cu1 37.23(4) 3_675 3_675
Cu1 Cu1 Cu1 119.125(10) 3_775 3_675
C4 N1 C1 116.57(15) . .
C4 N1 Cu1 120.76(11) . .
C1 N1 Cu1 122.46(12) . .
C4 N2 C3 117.07(15) . .
C4 N2 Cu1 110.41(11) . 3_675
C3 N2 Cu1 132.40(13) . 3_675
N1 C1 C2 121.56(17) . .
N1 C1 H1 119.2 . .
C2 C1 H1 119.2 . .
C1 C2 C3 117.47(17) . .
C1 C2 H2 121.3 . .
C3 C2 H2 121.3 . .
N2 C3 C2 121.60(18) . .
N2 C3 H3 119.2 . .
C2 C3 H3 119.2 . .
N2 C4 N1 125.72(15) . .
N2 C4 C4 116.84(18) . 3_675
N1 C4 C4 117.45(18) . 3_675
Cu1 F1 Cu1 101.43(4) 3_775 .
Cu1 O1W H1W 108.8(19) . .
Cu1 O1W H2W 113.1(19) . .
H1W O1W H2W 107(2) . .

loop_
_geom_bond_atom_site_label_1
_geom_bond_atom_site_label_2
_geom_bond_distance
_geom_bond_site_symmetry_2
Cu1 F2 1.8827(12) .
Cu1 F1 1.9170(11) 3_775
Cu1 O1W 1.9849(13) .
Cu1 N1 2.0701(15) .
Cu1 F1 2.3363(10) .
Cu1 N2 2.4006(15) 3_675
Cu1 Cu1 3.3027(4) 3_775
Cu1 Cu1 5.9250(4) 3_675
N1 C4 1.339(2) .
N1 C1 1.344(2) .
N2 C4 1.328(2) .
N2 C3 1.337(2) .
N2 Cu1 2.4006(15) 3_675
C1 C2 1.379(3) .
C1 H1 0.9300 .
C2 C3 1.380(3) .
C2 H2 0.9300 .
C3 H3 0.9300 .
C4 C4 1.492(3) 3_675
F1 Cu1 1.9170(11) 3_775
O1W H1W 0.941(10) .
O1W H2W 0.943(10) .

loop_
_geom_hbond_atom_site_label_D
_geom_hbond_atom_site_label_H
_geom_hbond_atom_site_label_A
_geom_hbond_distance_DH
_geom_hbond_distance_HA
_geom_hbond_distance_DA
_geom_hbond_angle_DHA
_geom_hbond_site_symmetry_A
O1W H2W F1 0.943(10) 1.677(10) 2.6201(17) 178(3) 4_575
O1W H1W F2 0.941(10) 1.612(11) 2.5482(17) 172(3) 2_654
